data_7132158
loop_
_publ_author_name
'Dai, Jiang'
'Xiong, Wei'
'Li, Dong-Yu'
'Cai, Zhongzheng'
'Zhu, Jian-Bo'

_publ_section_title
;
 Bifunctional Thiourea-Based Organocatalysts Promoted Kinetic Resolution
 Polymerization of Racemic Lactide to Isotactic Polylactide
;
_journal_name_full 'Chemical Communications'
_journal_paper_doi 10.1039/D3CC04203K
_journal_year 2023
_chemical_absolute_configuration ad
_chemical_formula_moiety 'C31 H34 N4 O S, C H Cl3'
_chemical_formula_sum 'C32 H35 Cl3 N4 O S'
_chemical_formula_weight 630.05
_space_group_crystal_system monoclinic
_space_group_IT_number 4
_space_group_name_Hall 'P 2yb'
_space_group_name_H-M_alt 'P 1 21 1'
_atom_sites_solution_hydrogens geom
_atom_sites_solution_primary dual
_audit_creation_date 2022-10-21
_audit_creation_method
;
Olex2 1.3
(compiled 2020.11.12 svn.r5f609507 for OlexSys, GUI svn.r6408)
;
_audit_update_record
;
2023-05-09 deposited with the CCDC.	2023-09-28 downloaded from the CCDC.
;
_cell_angle_alpha 90
_cell_angle_beta 102.123(4)
_cell_angle_gamma 90
_cell_formula_units_Z 2
_cell_length_a 10.4638(10)
_cell_length_b 13.6095(10)
_cell_length_c 11.5026(10)
_cell_measurement_reflns_used 5977
_cell_measurement_temperature 290(2)
_cell_measurement_theta_max 25.543
_cell_measurement_theta_min 2.393
_cell_volume 1601.5(2)
_computing_cell_refinement 'SAINT V8.40B (?, 2016)'
_computing_data_reduction 'SAINT V8.40B (?, 2016)'
_computing_molecular_graphics 'Olex2 1.3 (Dolomanov et al., 2009)'
_computing_publication_material 'Olex2 1.3 (Dolomanov et al., 2009)'
_computing_structure_refinement 'SHELXL 2014/7 (Sheldrick, 2015)'
_computing_structure_solution 'SHELXT 2018/2 (Sheldrick, 2018)'
_diffrn_ambient_temperature 290.0
_diffrn_measured_fraction_theta_full 0.999
_diffrn_measured_fraction_theta_max 0.998
_diffrn_measurement_device_type 'Bruker APEX-II CCD'
_diffrn_measurement_method '\f and \w scans'
_diffrn_radiation_type MoK\a
_diffrn_radiation_wavelength 0.71073
_diffrn_reflns_av_R_equivalents 0.0530
_diffrn_reflns_av_unetI/netI 0.0659
_diffrn_reflns_Laue_measured_fraction_full 0.999
_diffrn_reflns_Laue_measured_fraction_max 0.998
_diffrn_reflns_limit_h_max 13
_diffrn_reflns_limit_h_min -13
_diffrn_reflns_limit_k_max 17
_diffrn_reflns_limit_k_min -17
_diffrn_reflns_limit_l_max 14
_diffrn_reflns_limit_l_min -14
_diffrn_reflns_number 18095
_diffrn_reflns_point_group_measured_fraction_full 0.998
_diffrn_reflns_point_group_measured_fraction_max 0.994
_diffrn_reflns_theta_full 25.242
_diffrn_reflns_theta_max 27.537
_diffrn_reflns_theta_min 1.991
_diffrn_source_current 1.41
_diffrn_source_power 0.0705
_diffrn_source_voltage 50.0
_diffrn_standards_number 0
_exptl_absorpt_coefficient_mu 0.383
_exptl_absorpt_correction_T_max 0.7456
_exptl_absorpt_correction_T_min 0.5975
_exptl_absorpt_correction_type multi-scan
_exptl_absorpt_process_details
;
SADABS-2016/2 (Bruker,2016/2) was used for absorption correction.
wR2(int) was 0.1227 before and 0.0644 after correction.
The Ratio of minimum to maximum transmission is 0.8014.
The \l/2 correction factor is Not present.
;
_exptl_crystal_colour 'clear light colourless'
_exptl_crystal_colour_lustre clear
_exptl_crystal_colour_modifier light
_exptl_crystal_colour_primary colourless
_exptl_crystal_density_diffrn 1.307
_exptl_crystal_description block
_exptl_crystal_F_000 660
_exptl_crystal_size_max 0.24
_exptl_crystal_size_mid 0.13
_exptl_crystal_size_min 0.1
_refine_diff_density_max 0.395
_refine_diff_density_min -0.357
_refine_diff_density_rms 0.046
_refine_ls_abs_structure_details
;
 Flack x determined using 1821 quotients [(I+)-(I-)]/[(I+)+(I-)]
 (Parsons, Flack and Wagner, Acta Cryst. B69 (2013) 249-259).
;
_refine_ls_abs_structure_Flack 0.07(4)
_refine_ls_extinction_method none
_refine_ls_goodness_of_fit_ref 1.000
_refine_ls_hydrogen_treatment constr
_refine_ls_matrix_type full
_refine_ls_number_parameters 373
_refine_ls_number_reflns 7340
_refine_ls_number_restraints 1
_refine_ls_restrained_S_all 1.000
_refine_ls_R_factor_all 0.0842
_refine_ls_R_factor_gt 0.0529
_refine_ls_shift/su_max 0.005
_refine_ls_shift/su_mean 0.000
_refine_ls_structure_factor_coef Fsqd
_refine_ls_weighting_details 'w=1/[\s^2^(Fo^2^)+(0.0563P)^2^+0.3850P] where P=(Fo^2^+2Fc^2^)/3'
_refine_ls_weighting_scheme calc
_refine_ls_wR_factor_gt 0.1186
_refine_ls_wR_factor_ref 0.1383
_reflns_Friedel_coverage 0.911
_reflns_Friedel_fraction_full 0.998
_reflns_Friedel_fraction_max 0.990
_reflns_number_gt 5234
_reflns_number_total 7340
_reflns_threshold_expression 'I > 2\s(I)'
_cod_data_source_file d3cc04203k2.cif
_cod_data_source_block mo_zjb_dj_cat_220k_0m_a
_cod_database_code 7132158
_shelx_shelxl_version_number 2014/7
_shelx_space_group_comment
;
The symmetry employed for this shelxl refinement is uniquely defined
by the following loop, which should always be used as a source of
symmetry information in preference to the above space-group names.
They are only intended as comments.
;
_shelx_estimated_absorpt_t_max 0.963
_shelx_estimated_absorpt_t_min 0.914
_olex2_refinement_description
;
1. Fixed Uiso
 At 1.2 times of:
  All C(H) groups, All C(H,H) groups, All N(H) groups
 At 1.5 times of:
  All C(H,H,H) groups
2.a Ternary CH refined with riding coordinates:
 C3(H3A), C4(H4A), C33(H33)
2.b Secondary CH2 refined with riding coordinates:
 C27(H27A,H27B), C28(H28A,H28B), C29(H29A,H29B), C30(H30A,H30B)
2.c Aromatic/amide H refined with riding coordinates:
 N1(H1), N4(H4), N3(H3), C12(H12), C13(H13), C14(H14), C17(H17), C18(H18),
 C21(H21), C22(H22), C23(H23), C24(H24), C25(H25), C26(H26), C32(H32)
2.d Idealised Me refined as rotating group:
 C1(H1A,H1B,H1C), C11(H11A,H11B,H11C), C31(H31A,H31B,H31C)
;
_olex2_submission_special_instructions 'No special instructions were received'

loop_
_space_group_symop_operation_xyz
'x, y, z'
'-x, y+1/2, -z'

loop_
_atom_site_label
_atom_site_type_symbol
_atom_site_fract_x
_atom_site_fract_y
_atom_site_fract_z
_atom_site_U_iso_or_equiv
_atom_site_adp_type
_atom_site_occupancy
_atom_site_site_symmetry_order
_atom_site_calc_flag
_atom_site_refinement_flags_posn
_atom_site_refinement_flags_adp
_atom_site_refinement_flags_occupancy
_atom_site_disorder_assembly
_atom_site_disorder_group
S1 S 0.86718(11) 0.36445(8) 0.46886(9) 0.0442(3) Uani 1 1 d . . . . .
Cl2 Cl 0.7574(3) 0.86571(19) 0.2233(2) 0.1366(9) Uani 1 1 d . . . . .
Cl3 Cl 0.8482(3) 0.67661(16) 0.3070(2) 0.1299(9) Uani 1 1 d . . . . .
Cl4 Cl 0.9481(2) 0.7679(2) 0.1211(2) 0.1182(8) Uani 1 1 d . . . . .
O1 O 0.4854(3) 0.1356(2) 0.5722(3) 0.0558(9) Uani 1 1 d . . . . .
N1 N 0.7639(4) 0.5322(3) 0.5267(3) 0.0433(9) Uani 1 1 d . . . . .
H1 H 0.7068 0.5781 0.5079 0.052 Uiso 1 1 calc R U . . .
N4 N 0.6563(3) 0.4612(3) 0.3568(3) 0.0369(8) Uani 1 1 d . . . . .
H4 H 0.5960 0.5041 0.3569 0.044 Uiso 1 1 calc R U . . .
N3 N 0.5655(3) 0.2507(3) 0.4638(3) 0.0420(8) Uani 1 1 d . . . . .
H3 H 0.6360 0.2718 0.4451 0.050 Uiso 1 1 calc R U . . .
C1 C 0.7234(7) 0.3999(5) 0.7694(7) 0.086(2) Uani 1 1 d . . . . .
H1A H 0.6542 0.3629 0.7917 0.129 Uiso 1 1 calc R U . . .
H1B H 0.8025 0.3910 0.8281 0.129 Uiso 1 1 calc R U . . .
H1C H 0.7362 0.3775 0.6936 0.129 Uiso 1 1 calc R U . . .
N2 N 0.6887(5) 0.5033(4) 0.7616(4) 0.0684(13) Uani 1 1 d . . . . .
C3 C 0.7886(5) 0.5701(4) 0.7388(4) 0.0528(12) Uani 1 1 d . . . . .
H3A H 0.7460 0.6336 0.7173 0.063 Uiso 1 1 calc R U . . .
C4 C 0.8586(5) 0.5426(3) 0.6400(4) 0.0433(10) Uani 1 1 d . . . . .
H4A H 0.9014 0.4789 0.6598 0.052 Uiso 1 1 calc R U . . .
C5 C 0.7586(4) 0.4584(3) 0.4511(4) 0.0351(9) Uani 1 1 d . . . . .
C6 C 0.6432(4) 0.3966(3) 0.2570(4) 0.0353(9) Uani 1 1 d . . . . .
C7 C 0.5391(4) 0.3346(3) 0.2288(3) 0.0333(9) Uani 1 1 d . . . . .
C8 C 0.4326(4) 0.3382(3) 0.2979(3) 0.0331(8) Uani 1 1 d . . . . .
C9 C 0.4477(4) 0.2989(3) 0.4107(4) 0.0360(9) Uani 1 1 d . . . . .
C10 C 0.5776(5) 0.1743(3) 0.5414(4) 0.0471(11) Uani 1 1 d . . . . .
C11 C 0.7148(6) 0.1399(5) 0.5874(7) 0.0782(19) Uani 1 1 d . . . . .
H11A H 0.7260 0.1230 0.6699 0.117 Uiso 1 1 calc R U . . .
H11B H 0.7748 0.1914 0.5784 0.117 Uiso 1 1 calc R U . . .
H11C H 0.7316 0.0832 0.5432 0.117 Uiso 1 1 calc R U . . .
C12 C 0.0785(5) 0.4859(4) 0.1516(5) 0.0561(13) Uani 1 1 d . . . . .
H12 H 0.0011 0.5185 0.1193 0.067 Uiso 1 1 calc R U . . .
C13 C 0.1777(5) 0.4793(4) 0.0878(4) 0.0549(12) Uani 1 1 d . . . . .
H13 H 0.1656 0.5076 0.0127 0.066 Uiso 1 1 calc R U . . .
C14 C 0.2918(5) 0.4320(3) 0.1334(4) 0.0453(10) Uani 1 1 d . . . . .
H14 H 0.3565 0.4285 0.0890 0.054 Uiso 1 1 calc R U . . .
C15 C 0.3137(4) 0.3879(3) 0.2477(3) 0.0332(8) Uani 1 1 d . . . . .
C16 C 0.2137(4) 0.3950(3) 0.3120(4) 0.0375(9) Uani 1 1 d . . . . .
C17 C 0.2352(4) 0.3566(4) 0.4287(4) 0.0431(9) Uani 1 1 d . . . . .
H17 H 0.1711 0.3638 0.4732 0.052 Uiso 1 1 calc R U . . .
C18 C 0.3479(4) 0.3094(3) 0.4765(4) 0.0429(10) Uani 1 1 d . . . . .
H18 H 0.3600 0.2836 0.5529 0.051 Uiso 1 1 calc R U . . .
C19 C 0.5296(4) 0.2711(3) 0.1280(4) 0.0395(9) Uani 1 1 d . . . . .
C20 C 0.6303(4) 0.2722(3) 0.0622(4) 0.0434(10) Uani 1 1 d . . . . .
C21 C 0.6224(6) 0.2068(4) -0.0337(5) 0.0618(14) Uani 1 1 d . . . . .
H21 H 0.6887 0.2059 -0.0763 0.074 Uiso 1 1 calc R U . . .
C22 C 0.5199(7) 0.1453(5) -0.0647(6) 0.0759(18) Uani 1 1 d . . . . .
H22 H 0.5152 0.1041 -0.1300 0.091 Uiso 1 1 calc R U . . .
C23 C 0.4209(7) 0.1424(5) -0.0006(6) 0.0770(18) Uani 1 1 d . . . . .
H23 H 0.3523 0.0981 -0.0214 0.092 Uiso 1 1 calc R U . . .
C24 C 0.4250(5) 0.2049(4) 0.0928(5) 0.0585(13) Uani 1 1 d . . . . .
H24 H 0.3575 0.2038 0.1341 0.070 Uiso 1 1 calc R U . . .
C25 C 0.7331(4) 0.3398(4) 0.0939(4) 0.0472(11) Uani 1 1 d . . . . .
H25 H 0.7974 0.3428 0.0492 0.057 Uiso 1 1 calc R U . . .
C26 C 0.7405(4) 0.4009(3) 0.1882(4) 0.0432(10) Uani 1 1 d . . . . .
H26 H 0.8092 0.4454 0.2077 0.052 Uiso 1 1 calc R U . . .
C27 C 0.8919(6) 0.5860(5) 0.8551(4) 0.0686(16) Uani 1 1 d . . . . .
H27A H 0.8483 0.6075 0.9172 0.082 Uiso 1 1 calc R U . . .
H27B H 0.9348 0.5240 0.8798 0.082 Uiso 1 1 calc R U . . .
C28 C 0.9930(6) 0.6607(5) 0.8408(5) 0.0755(18) Uani 1 1 d . . . . .
H28A H 0.9512 0.7241 0.8225 0.091 Uiso 1 1 calc R U . . .
H28B H 1.0566 0.6669 0.9150 0.091 Uiso 1 1 calc R U . . .
C29 C 1.0616(6) 0.6327(5) 0.7439(5) 0.0703(16) Uani 1 1 d . . . . .
H29A H 1.1109 0.5727 0.7657 0.084 Uiso 1 1 calc R U . . .
H29B H 1.1224 0.6841 0.7338 0.084 Uiso 1 1 calc R U . . .
C30 C 0.9627(5) 0.6171(4) 0.6273(5) 0.0569(13) Uani 1 1 d . . . . .
H30A H 0.9212 0.6793 0.6011 0.068 Uiso 1 1 calc R U . . .
H30B H 1.0083 0.5947 0.5669 0.068 Uiso 1 1 calc R U . . .
C31 C 0.5606(7) 0.5171(6) 0.6950(7) 0.090(2) Uani 1 1 d . . . . .
H31A H 0.5519 0.4859 0.6189 0.136 Uiso 1 1 calc R U . . .
H31B H 0.5433 0.5861 0.6839 0.136 Uiso 1 1 calc R U . . .
H31C H 0.4993 0.4887 0.7368 0.136 Uiso 1 1 calc R U . . .
C32 C 0.0957(4) 0.4444(4) 0.2614(4) 0.0486(11) Uani 1 1 d . . . . .
H32 H 0.0294 0.4484 0.3038 0.058 Uiso 1 1 calc R U . . .
C33 C 0.8911(9) 0.7864(6) 0.2492(7) 0.100(2) Uani 1 1 d . . . . .
H33 H 0.9611 0.8168 0.3084 0.119 Uiso 1 1 calc R U . . .

loop_
_atom_site_aniso_label
_atom_site_aniso_U_11
_atom_site_aniso_U_22
_atom_site_aniso_U_33
_atom_site_aniso_U_23
_atom_site_aniso_U_13
_atom_site_aniso_U_12
S1 0.0387(6) 0.0475(6) 0.0439(6) -0.0006(5) 0.0031(4) 0.0074(5)
Cl2 0.184(3) 0.1017(15) 0.1411(19) 0.0170(16) 0.0734(18) 0.0359(19)
Cl3 0.199(3) 0.0915(13) 0.1136(16) 0.0342(12) 0.0662(17) 0.0036(15)
Cl4 0.1287(18) 0.1372(18) 0.1017(15) -0.0009(13) 0.0540(14) -0.0185(15)
O1 0.054(2) 0.0517(19) 0.058(2) 0.0183(16) 0.0033(17) -0.0132(16)
N1 0.045(2) 0.0383(18) 0.041(2) -0.0013(15) -0.0048(16) 0.0076(16)
N4 0.0296(18) 0.0417(18) 0.0376(18) -0.0033(15) 0.0032(14) 0.0021(15)
N3 0.0358(19) 0.044(2) 0.046(2) 0.0126(16) 0.0068(16) -0.0015(15)
C1 0.101(5) 0.073(4) 0.090(5) 0.031(3) 0.034(4) 0.001(4)
N2 0.067(3) 0.070(3) 0.067(3) 0.014(2) 0.011(3) 0.003(2)
C3 0.058(3) 0.051(3) 0.045(3) 0.000(2) 0.001(2) 0.011(2)
C4 0.047(3) 0.040(2) 0.037(2) 0.0001(18) -0.0052(19) 0.0033(19)
C5 0.031(2) 0.040(2) 0.033(2) 0.0033(17) 0.0050(16) -0.0049(17)
C6 0.031(2) 0.040(2) 0.035(2) 0.0023(16) 0.0054(17) 0.0020(16)
C7 0.031(2) 0.037(2) 0.032(2) -0.0007(15) 0.0045(16) 0.0049(16)
C8 0.032(2) 0.034(2) 0.0319(19) -0.0035(15) 0.0041(16) -0.0044(15)
C9 0.031(2) 0.038(2) 0.037(2) 0.0020(17) 0.0020(17) -0.0021(17)
C10 0.044(3) 0.044(2) 0.049(3) 0.010(2) -0.001(2) -0.002(2)
C11 0.055(4) 0.068(4) 0.104(5) 0.035(3) 0.000(3) 0.006(3)
C12 0.036(3) 0.067(3) 0.060(3) 0.006(3) -0.001(2) 0.008(2)
C13 0.050(3) 0.069(3) 0.041(3) 0.012(2) -0.001(2) 0.003(2)
C14 0.039(2) 0.057(3) 0.039(2) 0.004(2) 0.0055(19) 0.002(2)
C15 0.0289(19) 0.034(2) 0.034(2) -0.0009(15) 0.0016(16) -0.0036(15)
C16 0.032(2) 0.037(2) 0.042(2) -0.0016(16) 0.0038(17) -0.0043(16)
C17 0.038(2) 0.051(2) 0.044(2) 0.001(2) 0.0149(18) -0.003(2)
C18 0.041(3) 0.049(2) 0.038(2) 0.0057(19) 0.0074(19) -0.005(2)
C19 0.040(2) 0.042(2) 0.037(2) -0.0018(17) 0.0075(18) -0.0001(18)
C20 0.046(3) 0.049(2) 0.035(2) 0.0012(18) 0.0093(19) 0.010(2)
C21 0.073(4) 0.064(3) 0.055(3) -0.008(3) 0.028(3) 0.010(3)
C22 0.095(5) 0.068(4) 0.066(4) -0.029(3) 0.020(3) 0.003(3)
C23 0.085(4) 0.073(4) 0.076(4) -0.038(3) 0.023(3) -0.023(3)
C24 0.061(3) 0.061(3) 0.057(3) -0.016(2) 0.021(3) -0.016(3)
C25 0.039(2) 0.068(3) 0.038(2) 0.004(2) 0.0152(19) 0.005(2)
C26 0.032(2) 0.057(3) 0.041(2) 0.0056(19) 0.0090(18) -0.0054(19)
C27 0.080(4) 0.083(4) 0.035(3) -0.001(2) -0.005(2) 0.028(3)
C28 0.081(4) 0.064(4) 0.063(4) -0.014(3) -0.026(3) 0.010(3)
C29 0.060(3) 0.067(4) 0.069(4) -0.007(3) -0.020(3) -0.010(3)
C30 0.052(3) 0.057(3) 0.056(3) -0.003(2) -0.003(2) -0.001(2)
C31 0.083(5) 0.090(5) 0.087(5) 0.000(4) -0.006(4) -0.017(4)
C32 0.033(2) 0.059(3) 0.055(3) -0.003(2) 0.010(2) 0.000(2)
C33 0.133(7) 0.092(5) 0.075(4) 0.002(4) 0.026(5) -0.013(5)

loop_
_atom_type_symbol
_atom_type_description
_atom_type_scat_dispersion_real
_atom_type_scat_dispersion_imag
_atom_type_scat_source
C C 0.0033 0.0016 'International Tables Vol C Tables 4.2.6.8 and 6.1.1.4'
H H 0.0000 0.0000 'International Tables Vol C Tables 4.2.6.8 and 6.1.1.4'
Cl Cl 0.1484 0.1585 'International Tables Vol C Tables 4.2.6.8 and 6.1.1.4'
N N 0.0061 0.0033 'International Tables Vol C Tables 4.2.6.8 and 6.1.1.4'
O O 0.0106 0.0060 'International Tables Vol C Tables 4.2.6.8 and 6.1.1.4'
S S 0.1246 0.1234 'International Tables Vol C Tables 4.2.6.8 and 6.1.1.4'

loop_
_geom_angle_atom_site_label_1
_geom_angle_atom_site_label_2
_geom_angle_atom_site_label_3
_geom_angle
_geom_angle_site_symmetry_1
_geom_angle_site_symmetry_3
_geom_angle_publ_flag
C4 N1 H1 117.1 . . ?
C5 N1 H1 117.1 . . ?
C5 N1 C4 125.7(4) . . ?
C5 N4 H4 118.2 . . ?
C5 N4 C6 123.5(4) . . ?
C6 N4 H4 118.2 . . ?
C9 N3 H3 116.9 . . ?
C10 N3 H3 116.9 . . ?
C10 N3 C9 126.2(4) . . ?
H1A C1 H1B 109.5 . . ?
H1A C1 H1C 109.5 . . ?
H1B C1 H1C 109.5 . . ?
N2 C1 H1A 109.5 . . ?
N2 C1 H1B 109.5 . . ?
N2 C1 H1C 109.5 . . ?
C3 N2 C1 116.0(5) . . ?
C31 N2 C1 111.0(6) . . ?
C31 N2 C3 117.2(5) . . ?
N2 C3 H3A 107.0 . . ?
N2 C3 C4 117.3(4) . . ?
N2 C3 C27 109.3(5) . . ?
C4 C3 H3A 107.0 . . ?
C4 C3 C27 108.7(4) . . ?
C27 C3 H3A 107.0 . . ?
N1 C4 C3 110.2(4) . . ?
N1 C4 H4A 108.1 . . ?
N1 C4 C30 110.1(4) . . ?
C3 C4 H4A 108.1 . . ?
C30 C4 C3 112.0(4) . . ?
C30 C4 H4A 108.1 . . ?
N1 C5 S1 124.0(3) . . ?
N1 C5 N4 115.0(4) . . ?
N4 C5 S1 120.9(3) . . ?
C7 C6 N4 120.6(3) . . ?
C7 C6 C26 121.8(4) . . ?
C26 C6 N4 117.6(4) . . ?
C6 C7 C8 120.0(3) . . ?
C6 C7 C19 118.8(4) . . ?
C19 C7 C8 121.0(4) . . ?
C9 C8 C7 122.3(4) . . ?
C9 C8 C15 118.7(4) . . ?
C15 C8 C7 118.9(3) . . ?
N3 C9 C18 119.2(4) . . ?
C8 C9 N3 120.1(4) . . ?
C8 C9 C18 120.7(4) . . ?
O1 C10 N3 123.6(4) . . ?
O1 C10 C11 121.5(4) . . ?
N3 C10 C11 115.0(4) . . ?
C10 C11 H11A 109.5 . . ?
C10 C11 H11B 109.5 . . ?
C10 C11 H11C 109.5 . . ?
H11A C11 H11B 109.5 . . ?
H11A C11 H11C 109.5 . . ?
H11B C11 H11C 109.5 . . ?
C13 C12 H12 120.2 . . ?
C32 C12 H12 120.2 . . ?
C32 C12 C13 119.6(5) . . ?
C12 C13 H13 119.4 . . ?
C14 C13 C12 121.2(5) . . ?
C14 C13 H13 119.4 . . ?
C13 C14 H14 119.5 . . ?
C13 C14 C15 120.9(4) . . ?
C15 C14 H14 119.5 . . ?
C14 C15 C8 122.1(4) . . ?
C16 C15 C8 120.1(3) . . ?
C16 C15 C14 117.7(4) . . ?
C15 C16 C17 119.1(4) . . ?
C15 C16 C32 119.8(4) . . ?
C17 C16 C32 121.0(4) . . ?
C16 C17 H17 119.6 . . ?
C18 C17 C16 120.8(4) . . ?
C18 C17 H17 119.6 . . ?
C9 C18 H18 119.8 . . ?
C17 C18 C9 120.4(4) . . ?
C17 C18 H18 119.8 . . ?
C20 C19 C7 119.4(4) . . ?
C24 C19 C7 122.4(4) . . ?
C24 C19 C20 118.2(4) . . ?
C21 C20 C19 118.9(5) . . ?
C25 C20 C19 118.8(4) . . ?
C25 C20 C21 122.3(4) . . ?
C20 C21 H21 119.6 . . ?
C22 C21 C20 120.9(5) . . ?
C22 C21 H21 119.6 . . ?
C21 C22 H22 119.5 . . ?
C21 C22 C23 121.1(5) . . ?
C23 C22 H22 119.5 . . ?
C22 C23 H23 120.1 . . ?
C24 C23 C22 119.8(5) . . ?
C24 C23 H23 120.1 . . ?
C19 C24 H24 119.4 . . ?
C23 C24 C19 121.2(5) . . ?
C23 C24 H24 119.4 . . ?
C20 C25 H25 119.3 . . ?
C26 C25 C20 121.4(4) . . ?
C26 C25 H25 119.3 . . ?
C6 C26 H26 120.2 . . ?
C25 C26 C6 119.6(4) . . ?
C25 C26 H26 120.2 . . ?
C3 C27 H27A 109.1 . . ?
C3 C27 H27B 109.1 . . ?
H27A C27 H27B 107.9 . . ?
C28 C27 C3 112.3(5) . . ?
C28 C27 H27A 109.1 . . ?
C28 C27 H27B 109.1 . . ?
C27 C28 H28A 109.3 . . ?
C27 C28 H28B 109.3 . . ?
H28A C28 H28B 108.0 . . ?
C29 C28 C27 111.6(5) . . ?
C29 C28 H28A 109.3 . . ?
C29 C28 H28B 109.3 . . ?
C28 C29 H29A 109.6 . . ?
C28 C29 H29B 109.6 . . ?
C28 C29 C30 110.3(5) . . ?
H29A C29 H29B 108.1 . . ?
C30 C29 H29A 109.6 . . ?
C30 C29 H29B 109.6 . . ?
C4 C30 C29 112.1(5) . . ?
C4 C30 H30A 109.2 . . ?
C4 C30 H30B 109.2 . . ?
C29 C30 H30A 109.2 . . ?
C29 C30 H30B 109.2 . . ?
H30A C30 H30B 107.9 . . ?
N2 C31 H31A 109.5 . . ?
N2 C31 H31B 109.5 . . ?
N2 C31 H31C 109.5 . . ?
H31A C31 H31B 109.5 . . ?
H31A C31 H31C 109.5 . . ?
H31B C31 H31C 109.5 . . ?
C12 C32 C16 120.7(4) . . ?
C12 C32 H32 119.6 . . ?
C16 C32 H32 119.6 . . ?
Cl2 C33 H33 108.3 . . ?
Cl3 C33 Cl2 109.7(5) . . ?
Cl3 C33 H33 108.3 . . ?
Cl4 C33 Cl2 110.8(4) . . ?
Cl4 C33 Cl3 111.5(5) . . ?
Cl4 C33 H33 108.3 . . ?

loop_
_geom_bond_atom_site_label_1
_geom_bond_atom_site_label_2
_geom_bond_distance
_geom_bond_site_symmetry_2
_geom_bond_publ_flag
S1 C5 1.694(4) . ?
Cl2 C33 1.742(9) . ?
Cl3 C33 1.732(8) . ?
Cl4 C33 1.721(8) . ?
O1 C10 1.216(6) . ?
N1 H1 0.8600 . ?
N1 C4 1.469(5) . ?
N1 C5 1.321(5) . ?
N4 H4 0.8600 . ?
N4 C5 1.356(5) . ?
N4 C6 1.430(5) . ?
N3 H3 0.8600 . ?
N3 C9 1.417(5) . ?
N3 C10 1.359(6) . ?
C1 H1A 0.9600 . ?
C1 H1B 0.9600 . ?
C1 H1C 0.9600 . ?
C1 N2 1.451(8) . ?
N2 C3 1.449(7) . ?
N2 C31 1.410(8) . ?
C3 H3A 0.9800 . ?
C3 C4 1.523(7) . ?
C3 C27 1.549(7) . ?
C4 H4A 0.9800 . ?
C4 C30 1.518(7) . ?
C6 C7 1.361(5) . ?
C6 C26 1.416(6) . ?
C7 C8 1.499(5) . ?
C7 C19 1.433(6) . ?
C8 C9 1.381(5) . ?
C8 C15 1.428(5) . ?
C9 C18 1.420(6) . ?
C10 C11 1.497(7) . ?
C11 H11A 0.9600 . ?
C11 H11B 0.9600 . ?
C11 H11C 0.9600 . ?
C12 H12 0.9300 . ?
C12 C13 1.394(7) . ?
C12 C32 1.361(7) . ?
C13 H13 0.9300 . ?
C13 C14 1.361(6) . ?
C14 H14 0.9300 . ?
C14 C15 1.419(6) . ?
C15 C16 1.405(6) . ?
C16 C17 1.415(6) . ?
C16 C32 1.419(6) . ?
C17 H17 0.9300 . ?
C17 C18 1.354(6) . ?
C18 H18 0.9300 . ?
C19 C20 1.420(6) . ?
C19 C24 1.410(6) . ?
C20 C21 1.407(7) . ?
C20 C25 1.404(7) . ?
C21 H21 0.9300 . ?
C21 C22 1.348(8) . ?
C22 H22 0.9300 . ?
C22 C23 1.392(8) . ?
C23 H23 0.9300 . ?
C23 C24 1.364(7) . ?
C24 H24 0.9300 . ?
C25 H25 0.9300 . ?
C25 C26 1.356(6) . ?
C26 H26 0.9300 . ?
C27 H27A 0.9700 . ?
C27 H27B 0.9700 . ?
C27 C28 1.501(9) . ?
C28 H28A 0.9700 . ?
C28 H28B 0.9700 . ?
C28 C29 1.496(9) . ?
C29 H29A 0.9700 . ?
C29 H29B 0.9700 . ?
C29 C30 1.527(7) . ?
C30 H30A 0.9700 . ?
C30 H30B 0.9700 . ?
C31 H31A 0.9600 . ?
C31 H31B 0.9600 . ?
C31 H31C 0.9600 . ?
C32 H32 0.9300 . ?
C33 H33 0.9800 . ?

loop_
_geom_torsion_atom_site_label_1
_geom_torsion_atom_site_label_2
_geom_torsion_atom_site_label_3
_geom_torsion_atom_site_label_4
_geom_torsion
_geom_torsion_site_symmetry_1
_geom_torsion_site_symmetry_2
_geom_torsion_site_symmetry_3
_geom_torsion_site_symmetry_4
_geom_torsion_publ_flag
N1 C4 C30 C29 178.4(4) . . . . ?
N4 C6 C7 C8 3.8(6) . . . . ?
N4 C6 C7 C19 179.9(4) . . . . ?
N4 C6 C26 C25 179.0(4) . . . . ?
N3 C9 C18 C17 178.9(4) . . . . ?
C1 N2 C3 C4 46.8(7) . . . . ?
C1 N2 C3 C27 -77.5(6) . . . . ?
N2 C3 C4 N1 58.5(5) . . . . ?
N2 C3 C4 C30 -178.6(4) . . . . ?
N2 C3 C27 C28 -175.4(5) . . . . ?
C3 C4 C30 C29 55.4(6) . . . . ?
C3 C27 C28 C29 -57.5(6) . . . . ?
C4 N1 C5 S1 -3.4(6) . . . . ?
C4 N1 C5 N4 175.2(4) . . . . ?
C4 C3 C27 C28 55.3(6) . . . . ?
C5 N1 C4 C3 -132.6(5) . . . . ?
C5 N1 C4 C30 103.3(5) . . . . ?
C5 N4 C6 C7 119.2(4) . . . . ?
C5 N4 C6 C26 -61.9(5) . . . . ?
C6 N4 C5 S1 -10.6(5) . . . . ?
C6 N4 C5 N1 170.8(4) . . . . ?
C6 C7 C8 C9 -75.8(5) . . . . ?
C6 C7 C8 C15 101.2(4) . . . . ?
C6 C7 C19 C20 1.8(6) . . . . ?
C6 C7 C19 C24 -180.0(4) . . . . ?
C7 C6 C26 C25 -2.2(6) . . . . ?
C7 C8 C9 N3 -1.9(6) . . . . ?
C7 C8 C9 C18 175.8(4) . . . . ?
C7 C8 C15 C14 1.6(5) . . . . ?
C7 C8 C15 C16 -178.0(3) . . . . ?
C7 C19 C20 C21 177.5(4) . . . . ?
C7 C19 C20 C25 -3.6(6) . . . . ?
C7 C19 C24 C23 -177.3(5) . . . . ?
C8 C7 C19 C20 177.8(4) . . . . ?
C8 C7 C19 C24 -3.9(6) . . . . ?
C8 C9 C18 C17 1.2(6) . . . . ?
C8 C15 C16 C17 3.0(6) . . . . ?
C8 C15 C16 C32 -179.9(4) . . . . ?
C9 N3 C10 O1 2.4(8) . . . . ?
C9 N3 C10 C11 -177.8(5) . . . . ?
C9 C8 C15 C14 178.6(4) . . . . ?
C9 C8 C15 C16 -1.0(5) . . . . ?
C10 N3 C9 C8 -148.2(4) . . . . ?
C10 N3 C9 C18 34.1(6) . . . . ?
C12 C13 C14 C15 -0.1(8) . . . . ?
C13 C12 C32 C16 0.4(8) . . . . ?
C13 C14 C15 C8 -179.8(4) . . . . ?
C13 C14 C15 C16 -0.2(6) . . . . ?
C14 C15 C16 C17 -176.6(4) . . . . ?
C14 C15 C16 C32 0.5(6) . . . . ?
C15 C8 C9 N3 -178.8(3) . . . . ?
C15 C8 C9 C18 -1.1(6) . . . . ?
C15 C16 C17 C18 -3.0(6) . . . . ?
C15 C16 C32 C12 -0.6(7) . . . . ?
C16 C17 C18 C9 1.0(7) . . . . ?
C17 C16 C32 C12 176.4(5) . . . . ?
C19 C7 C8 C9 108.2(5) . . . . ?
C19 C7 C8 C15 -74.8(5) . . . . ?
C19 C20 C21 C22 1.4(8) . . . . ?
C19 C20 C25 C26 2.6(7) . . . . ?
C20 C19 C24 C23 1.0(8) . . . . ?
C20 C21 C22 C23 -2.0(10) . . . . ?
C20 C25 C26 C6 0.2(7) . . . . ?
C21 C20 C25 C26 -178.5(5) . . . . ?
C21 C22 C23 C24 2.1(11) . . . . ?
C22 C23 C24 C19 -1.6(10) . . . . ?
C24 C19 C20 C21 -0.8(7) . . . . ?
C24 C19 C20 C25 178.1(4) . . . . ?
C25 C20 C21 C22 -177.5(5) . . . . ?
C26 C6 C7 C8 -175.0(4) . . . . ?
C26 C6 C7 C19 1.1(6) . . . . ?
C27 C3 C4 N1 -176.9(4) . . . . ?
C27 C3 C4 C30 -54.0(5) . . . . ?
C27 C28 C29 C30 55.9(7) . . . . ?
C28 C29 C30 C4 -55.0(7) . . . . ?
C31 N2 C3 C4 -87.7(6) . . . . ?
C31 N2 C3 C27 148.0(6) . . . . ?
C32 C12 C13 C14 -0.1(8) . . . . ?
C32 C16 C17 C18 179.9(4) . . . . ?
